data_7714932
loop_
_publ_author_name
'Zhang, Hai-Qun'
'Lu, Xing'
'Wu, Jiang-Lun'
'Ou, Mei-Quan'
'Chen, Nan-Feng'
'Liang, Hong'
'Chen, Zhen-Feng'

_publ_section_title
;
 Discovery of mitochondrion-targeting copper(II)-plumbagin and -bipyridine
 complexes as chemodynamic therapy agents with enhanced antitumor
 activity.
;
_journal_issue 7
_journal_name_full 'Dalton transactions (Cambridge, England : 2003)'
_journal_page_first 3244
_journal_page_last 3253
_journal_paper_doi 10.1039/d3dt03806h
_journal_volume 53
_journal_year 2024
_chemical_formula_moiety 'C21 H17 Cu N4 O3, Cl O4'
_chemical_formula_sum 'C21 H17 Cl Cu N4 O7'
_chemical_formula_weight 536.38
_space_group_crystal_system triclinic
_space_group_IT_number 2
_space_group_name_Hall '-P 1'
_space_group_name_H-M_alt 'P -1'
_atom_sites_solution_hydrogens mixed
_atom_sites_solution_primary heavy
_audit_creation_date 2021-03-10
_audit_creation_method
;
Olex2 1.3
(compiled 2020.11.12 svn.r5f609507 for OlexSys, GUI svn.r6272)
;
_audit_update_record
;
2022-11-25 deposited with the CCDC.	2024-01-05 downloaded from the CCDC.
;
_cell_angle_alpha 109.072(7)
_cell_angle_beta 110.542(6)
_cell_angle_gamma 90.238(5)
_cell_formula_units_Z 2
_cell_length_a 9.4798(5)
_cell_length_b 10.4607(8)
_cell_length_c 12.3592(8)
_cell_measurement_reflns_used 1872
_cell_measurement_temperature 298
_cell_measurement_theta_max 21.8200
_cell_measurement_theta_min 4.1520
_cell_volume 1074.86(14)
_computing_cell_refinement 'CrysAlisPro 1.171.40.53 (Rigaku OD, 2019)'
_computing_data_collection 'CrysAlisPro 1.171.40.53 (Rigaku OD, 2019)'
_computing_data_reduction 'CrysAlisPro 1.171.40.53 (Rigaku OD, 2019)'
_computing_molecular_graphics 'Olex2 1.3 (Dolomanov et al., 2009)'
_computing_publication_material 'Olex2 1.3 (Dolomanov et al., 2009)'
_computing_structure_refinement 'SHELXL 2018/3 (Sheldrick, 2015)'
_computing_structure_solution 'SHELXS  (Sheldrick, 2008)'
_diffrn_ambient_temperature 298
_diffrn_detector 'CCD plate'
_diffrn_detector_area_resol_mean 15.9784
_diffrn_detector_type Eos
_diffrn_measured_fraction_theta_full 0.998
_diffrn_measured_fraction_theta_max 0.900
_diffrn_measurement_details
;
List of Runs (angles in degrees, time in seconds):

  # Type    Start    End  Width  t~exp~   \w     \q     \k     \f   Frames
#--------------------------------------------------------------------------
  1  \w    -52.00  48.00   1.00   16.00    --   17.77 -77.00 -30.00  100
  2  \w    -20.00  60.00   1.00   16.00    --   17.77 -99.00-120.00   80
  3  \w     -8.00  90.00   1.00   16.00    --   17.77  38.00-120.00   98
  4  \w    -12.00  88.00   1.00   16.00    --   17.77  77.00  90.00  100
  5  \w    -64.00  53.00   1.00   16.00    --  -19.57  19.00 -90.00  117
  6  \w     -4.00  87.00   1.00   16.00    --   17.77  57.00 -30.00   91
  7  \w    -20.00  56.00   1.00   16.00    --   17.77 -99.00  60.00   76
  8  \w    -51.00  38.00   1.00   16.00    --   17.77 -57.00  90.00   89
;
_diffrn_measurement_device 'four-circle diffractometer'
_diffrn_measurement_device_type 'SuperNova, Single source at offset/far, Eos'
_diffrn_measurement_method '\w scans'
_diffrn_orient_matrix_type 'CrysAlisPro convention (1999,Acta A55,543-557)'
_diffrn_orient_matrix_UB_11 0.0123784000
_diffrn_orient_matrix_UB_12 0.0722489000
_diffrn_orient_matrix_UB_13 0.0197849000
_diffrn_orient_matrix_UB_21 -0.0497512000
_diffrn_orient_matrix_UB_22 -0.0026192000
_diffrn_orient_matrix_UB_23 -0.0591971000
_diffrn_orient_matrix_UB_31 -0.0622346000
_diffrn_orient_matrix_UB_32 0.0038717000
_diffrn_orient_matrix_UB_33 0.0196585000
_diffrn_radiation_monochromator mirror
_diffrn_radiation_probe x-ray
_diffrn_radiation_type 'Mo K\a'
_diffrn_radiation_wavelength 0.71073
_diffrn_reflns_av_R_equivalents 0.0872
_diffrn_reflns_av_unetI/netI 0.1274
_diffrn_reflns_Laue_measured_fraction_full 0.998
_diffrn_reflns_Laue_measured_fraction_max 0.900
_diffrn_reflns_limit_h_max 12
_diffrn_reflns_limit_h_min -12
_diffrn_reflns_limit_k_max 13
_diffrn_reflns_limit_k_min -13
_diffrn_reflns_limit_l_max 16
_diffrn_reflns_limit_l_min -16
_diffrn_reflns_number 16062
_diffrn_reflns_point_group_measured_fraction_full 0.998
_diffrn_reflns_point_group_measured_fraction_max 0.900
_diffrn_reflns_theta_full 25.242
_diffrn_reflns_theta_max 28.806
_diffrn_reflns_theta_min 3.255
_diffrn_source 'micro-focus sealed X-ray tube'
_diffrn_source_type 'SuperNova (Mo) X-ray Source'
_exptl_absorpt_coefficient_mu 1.194
_exptl_absorpt_correction_T_max 1.00000
_exptl_absorpt_correction_T_min 0.79401
_exptl_absorpt_correction_type multi-scan
_exptl_absorpt_process_details
;
CrysAlisPro 1.171.40.53 (Rigaku Oxford Diffraction, 2019)
Empirical absorption correction using spherical harmonics,
 implemented in SCALE3 ABSPACK scaling algorithm.
;
_exptl_crystal_colour 'dull brownish brown'
_exptl_crystal_colour_lustre dull
_exptl_crystal_colour_modifier brownish
_exptl_crystal_colour_primary brown
_exptl_crystal_density_diffrn 1.657
_exptl_crystal_description block
_exptl_crystal_F_000 546
_exptl_crystal_size_max 0.27
_exptl_crystal_size_mid 0.18
_exptl_crystal_size_min 0.12
_refine_diff_density_max 0.634
_refine_diff_density_min -0.577
_refine_diff_density_rms 0.095
_refine_ls_extinction_method none
_refine_ls_goodness_of_fit_ref 1.001
_refine_ls_hydrogen_treatment constr
_refine_ls_matrix_type full
_refine_ls_number_parameters 309
_refine_ls_number_reflns 5050
_refine_ls_number_restraints 0
_refine_ls_restrained_S_all 1.001
_refine_ls_R_factor_all 0.1551
_refine_ls_R_factor_gt 0.0708
_refine_ls_shift/su_max 0.000
_refine_ls_shift/su_mean 0.000
_refine_ls_structure_factor_coef Fsqd
_refine_ls_weighting_details 'w=1/[\s^2^(Fo^2^)+(0.0762P)^2^] where P=(Fo^2^+2Fc^2^)/3'
_refine_ls_weighting_scheme calc
_refine_ls_wR_factor_gt 0.1518
_refine_ls_wR_factor_ref 0.1959
_reflns_Friedel_coverage 0.000
_reflns_number_gt 2551
_reflns_number_total 5050
_reflns_threshold_expression 'I > 2\s(I)'
_cod_data_source_file d3dt03806h2.cif
_cod_data_source_block 20200709-ccf-zhq-pp-4nh2-cuclo4-meoh-ch3cnaaa
_cod_depositor_comments 'Adding full bibliography for 7714929--7714932.cif.'
_cod_database_code 7714932
_shelx_shelxl_version_number 2018/3
_shelx_space_group_comment
;
The symmetry employed for this shelxl refinement is uniquely defined
by the following loop, which should always be used as a source of
symmetry information in preference to the above space-group names.
They are only intended as comments.
;
_shelx_estimated_absorpt_t_max 0.870
_shelx_estimated_absorpt_t_min 0.739
_reflns_odcompleteness_completeness 99.82
_reflns_odcompleteness_iscentric 1
_reflns_odcompleteness_theta 26.32
_olex2_refinement_description
;
1. Fixed Uiso
 At 1.2 times of:
  All C(H) groups, All N(H,H) groups
 At 1.5 times of:
  All C(H,H,H) groups
2.a Rotating group:
 N2(H2A,H2B)
2.b Aromatic/amide H refined with riding coordinates:
 C1BA(H1BA), C3BA(H3BA), C4BA(H4BA), C5BA(H5BA), C6BA(H6BA), C7BA(H7BA),
 C9BA(H9BA), C7AA(H7AA), C8AA(H8AA), C3(H3)
2.c X=CH2 refined with riding coordinates:
 N1(H1A,H1B)
2.d Idealised Me refined as rotating group:
 C0BA(H0BA,H0BB,H0BC)
;
_olex2_submission_special_instructions 'No special instructions were received'
_oxdiff_exptl_absorpt_empirical_details
;
Empirical correction (ABSPACK) includes:
- Absorption correction using spherical harmonics
- Frame scaling
;
_oxdiff_exptl_absorpt_empirical_full_max 1.437
_oxdiff_exptl_absorpt_empirical_full_min 0.773

loop_
_space_group_symop_operation_xyz
'x, y, z'
'-x, -y, -z'

loop_
_atom_site_label
_atom_site_type_symbol
_atom_site_fract_x
_atom_site_fract_y
_atom_site_fract_z
_atom_site_U_iso_or_equiv
_atom_site_adp_type
_atom_site_occupancy
_atom_site_site_symmetry_order
_atom_site_calc_flag
_atom_site_refinement_flags_posn
_atom_site_refinement_flags_adp
_atom_site_refinement_flags_occupancy
_atom_site_disorder_assembly
_atom_site_disorder_group
Cu1 Cu 0.91965(7) 0.89470(7) 0.55562(6) 0.0405(3) Uani 1 1 d . . . . .
Cl2 Cl 1.2109(2) 0.30995(19) -0.00636(17) 0.0733(6) Uani 1 1 d . . . . .
C5 C 0.7198(6) 1.0935(5) 0.6042(5) 0.0385(13) Uani 1 1 d . . . . .
N4 N 1.0091(5) 0.7444(4) 0.4731(4) 0.0337(10) Uani 1 1 d . . . . .
C7 C 0.7160(6) 1.0097(5) 0.3891(5) 0.0383(13) Uani 1 1 d . . . . .
N3 N 1.0185(5) 0.8343(5) 0.6950(4) 0.0411(11) Uani 1 1 d . . . . .
O3 O 0.3486(5) 1.2852(5) 0.5009(4) 0.0678(13) Uani 1 1 d . . . . .
C1BA C 0.9993(6) 0.7064(5) 0.3543(5) 0.0408(13) Uani 1 1 d . . . . .
H1BA H 0.935239 0.747001 0.302582 0.049 Uiso 1 1 calc R U . . .
C3BA C 0.6446(6) 1.0069(6) 0.2670(5) 0.0457(14) Uani 1 1 d . . . . .
H3BA H 0.682460 0.958544 0.207724 0.055 Uiso 1 1 calc R U . . .
C4BA C 0.4620(6) 1.1449(6) 0.3203(5) 0.0487(15) Uani 1 1 d . . . . .
H4BA H 0.376369 1.187396 0.296333 0.058 Uiso 1 1 calc R U . . .
C5BA C 1.0804(6) 0.6107(5) 0.3084(5) 0.0416(13) Uani 1 1 d . . . . .
H5BA H 1.071213 0.586995 0.226651 0.050 Uiso 1 1 calc R U . . .
C6BA C 0.5219(7) 1.0728(6) 0.2333(6) 0.0536(16) Uani 1 1 d . . . . .
H6BA H 0.478032 1.069766 0.152264 0.064 Uiso 1 1 calc R U . . .
C7BA C 1.1611(6) 0.6683(6) 0.7573(5) 0.0454(14) Uani 1 1 d . . . . .
H7BA H 1.218289 0.597837 0.739856 0.054 Uiso 1 1 calc R U . . .
C8BA C 0.5291(6) 1.1534(5) 0.4416(5) 0.0396(13) Uani 1 1 d . . . . .
C9BA C 1.0063(7) 0.8810(6) 0.8064(5) 0.0512(15) Uani 1 1 d . . . . .
H9BA H 0.954756 0.955810 0.824094 0.061 Uiso 1 1 calc R U . . .
C1AA C 1.1428(7) 0.7104(6) 0.8696(6) 0.0562(16) Uani 1 1 d . . . . .
C2AA C 1.0984(6) 0.6809(5) 0.5451(5) 0.0361(12) Uani 1 1 d . . . . .
C3AA C 1.0971(6) 0.7276(5) 0.6724(5) 0.0394(13) Uani 1 1 d . . . . .
N2 N 1.2647(6) 0.4569(5) 0.3425(5) 0.0663(16) Uani 1 1 d . . . . .
H2A H 1.248583 0.382652 0.354730 0.080 Uiso 1 1 d R U . . .
H2B H 1.239951 0.439611 0.264559 0.080 Uiso 1 1 d R U . . .
C5AA C 0.4667(6) 1.2326(6) 0.5334(5) 0.0446(14) Uani 1 1 d . . . . .
C6AA C 0.5411(6) 1.2471(6) 0.6634(5) 0.0448(14) Uani 1 1 d . . . . .
C7AA C 0.6617(6) 1.1798(6) 0.6937(5) 0.0444(14) Uani 1 1 d . . . . .
H7AA H 0.710302 1.189079 0.776141 0.053 Uiso 1 1 calc R U . . .
C8AA C 1.1818(6) 0.5832(5) 0.5043(5) 0.0433(14) Uani 1 1 d . . . . .
H8AA H 1.241025 0.540428 0.556215 0.052 Uiso 1 1 calc R U . . .
C9AA C 0.6563(5) 1.0847(5) 0.4776(5) 0.0352(12) Uani 1 1 d . . . . .
C0BA C 0.4787(7) 1.3346(6) 0.7531(5) 0.0581(17) Uani 1 1 d . . . . .
H0BA H 0.492696 1.427663 0.758417 0.087 Uiso 1 1 calc R U . . .
H0BB H 0.530977 1.328089 0.832836 0.087 Uiso 1 1 calc R U . . .
H0BC H 0.372251 1.304328 0.725993 0.087 Uiso 1 1 calc R U . . .
N1 N 1.1942(6) 0.6468(6) 0.9514(5) 0.0721(17) Uani 1 1 d . . . . .
H1A H 1.240662 0.576762 0.935103 0.086 Uiso 1 1 calc R U . . .
H1B H 1.180715 0.676035 1.020232 0.086 Uiso 1 1 calc R U . . .
C1 C 1.1767(6) 0.5486(6) 0.3837(5) 0.0462(14) Uani 1 1 d . . . . .
O7 O 1.2865(7) 0.3517(6) -0.0705(5) 0.111(2) Uani 1 1 d . . . . .
C3 C 1.0654(7) 0.8244(6) 0.8931(6) 0.0582(17) Uani 1 1 d . . . . .
H3 H 1.054930 0.860759 0.968918 0.070 Uiso 1 1 calc R U . . .
O5 O 1.1735(8) 0.4228(6) 0.0689(6) 0.120(2) Uani 1 1 d . . . . .
O6 O 1.0730(11) 0.2327(9) -0.0907(6) 0.210(5) Uani 1 1 d . . . . .
O4 O 1.2861(11) 0.2410(11) 0.0639(9) 0.226(5) Uani 1 1 d . . . . .
O2 O 0.8325(4) 0.9435(4) 0.4136(3) 0.0418(9) Uani 1 1 d . . . . .
O1 O 0.8260(4) 1.0306(4) 0.6468(3) 0.0411(9) Uani 1 1 d . . . . .

loop_
_atom_site_aniso_label
_atom_site_aniso_U_11
_atom_site_aniso_U_22
_atom_site_aniso_U_33
_atom_site_aniso_U_23
_atom_site_aniso_U_13
_atom_site_aniso_U_12
Cu1 0.0409(4) 0.0451(4) 0.0409(4) 0.0158(3) 0.0206(3) 0.0144(3)
Cl2 0.1119(16) 0.0689(12) 0.0566(11) 0.0275(10) 0.0465(11) 0.0269(11)
C5 0.032(3) 0.042(3) 0.044(3) 0.013(3) 0.019(3) 0.005(2)
N4 0.033(2) 0.037(2) 0.033(2) 0.013(2) 0.0146(19) 0.0035(19)
C7 0.036(3) 0.042(3) 0.042(3) 0.014(3) 0.022(3) 0.008(3)
N3 0.044(3) 0.046(3) 0.039(3) 0.013(2) 0.022(2) 0.011(2)
O3 0.059(3) 0.085(3) 0.065(3) 0.028(3) 0.028(2) 0.042(3)
C1BA 0.044(3) 0.041(3) 0.043(3) 0.021(3) 0.017(3) 0.010(3)
C3BA 0.048(4) 0.055(4) 0.039(3) 0.017(3) 0.022(3) 0.015(3)
C4BA 0.040(3) 0.057(4) 0.054(4) 0.026(3) 0.016(3) 0.019(3)
C5BA 0.045(3) 0.040(3) 0.043(3) 0.011(3) 0.024(3) 0.009(3)
C6BA 0.050(4) 0.067(4) 0.048(4) 0.027(3) 0.017(3) 0.021(3)
C7BA 0.052(4) 0.042(3) 0.048(4) 0.019(3) 0.022(3) 0.011(3)
C8BA 0.035(3) 0.039(3) 0.047(3) 0.016(3) 0.017(3) 0.006(2)
C9BA 0.058(4) 0.056(4) 0.047(4) 0.020(3) 0.024(3) 0.019(3)
C1AA 0.069(4) 0.052(4) 0.045(4) 0.021(3) 0.015(3) 0.004(3)
C2AA 0.040(3) 0.037(3) 0.038(3) 0.014(3) 0.021(3) 0.006(2)
C3AA 0.039(3) 0.041(3) 0.042(3) 0.015(3) 0.020(3) 0.008(3)
N2 0.096(4) 0.062(4) 0.063(4) 0.028(3) 0.050(3) 0.044(3)
C5AA 0.037(3) 0.048(3) 0.054(4) 0.018(3) 0.021(3) 0.010(3)
C6AA 0.044(3) 0.047(3) 0.045(3) 0.010(3) 0.024(3) 0.011(3)
C7AA 0.039(3) 0.054(4) 0.033(3) 0.005(3) 0.016(3) 0.002(3)
C8AA 0.046(3) 0.041(3) 0.049(4) 0.020(3) 0.022(3) 0.013(3)
C9AA 0.032(3) 0.040(3) 0.033(3) 0.012(2) 0.012(2) 0.006(2)
C0BA 0.055(4) 0.070(4) 0.049(4) 0.013(3) 0.026(3) 0.019(3)
N1 0.098(5) 0.077(4) 0.048(3) 0.033(3) 0.024(3) 0.031(3)
C1 0.048(4) 0.048(4) 0.052(4) 0.021(3) 0.026(3) 0.015(3)
O7 0.127(5) 0.148(6) 0.106(5) 0.055(4) 0.088(4) 0.043(4)
C3 0.074(5) 0.058(4) 0.047(4) 0.016(3) 0.030(3) 0.015(4)
O5 0.187(6) 0.095(4) 0.118(5) 0.027(4) 0.113(5) 0.040(4)
O6 0.279(10) 0.216(9) 0.082(5) 0.030(6) 0.027(6) -0.159(8)
O4 0.245(10) 0.338(13) 0.282(11) 0.264(11) 0.172(9) 0.215(10)
O2 0.035(2) 0.050(2) 0.045(2) 0.0176(19) 0.0204(18) 0.0188(18)
O1 0.040(2) 0.048(2) 0.037(2) 0.0147(18) 0.0165(18) 0.0118(18)

loop_
_atom_type_symbol
_atom_type_description
_atom_type_scat_dispersion_real
_atom_type_scat_dispersion_imag
_atom_type_scat_source
C C 0.0033 0.0016 'International Tables Vol C Tables 4.2.6.8 and 6.1.1.4'
H H 0.0000 0.0000 'International Tables Vol C Tables 4.2.6.8 and 6.1.1.4'
Cl Cl 0.1484 0.1585 'International Tables Vol C Tables 4.2.6.8 and 6.1.1.4'
Cu Cu 0.3201 1.2651 'International Tables Vol C Tables 4.2.6.8 and 6.1.1.4'
N N 0.0061 0.0033 'International Tables Vol C Tables 4.2.6.8 and 6.1.1.4'
O O 0.0106 0.0060 'International Tables Vol C Tables 4.2.6.8 and 6.1.1.4'

loop_
_geom_angle_atom_site_label_1
_geom_angle_atom_site_label_2
_geom_angle_atom_site_label_3
_geom_angle
_geom_angle_site_symmetry_1
_geom_angle_site_symmetry_3
_geom_angle_publ_flag
N4 Cu1 N3 81.93(17) . . ?
O2 Cu1 N4 93.46(15) . . ?
O2 Cu1 N3 175.33(15) . . ?
O2 Cu1 O1 91.64(14) . . ?
O1 Cu1 N4 173.49(16) . . ?
O1 Cu1 N3 93.01(16) . . ?
O5 Cl2 O7 109.3(4) . . ?
O5 Cl2 O6 105.4(6) . . ?
O6 Cl2 O7 108.6(4) . . ?
O4 Cl2 O7 116.3(4) . . ?
O4 Cl2 O5 107.2(5) . . ?
O4 Cl2 O6 109.4(7) . . ?
C9AA C5 C7AA 120.3(5) . . ?
O1 C5 C7AA 115.1(5) . . ?
O1 C5 C9AA 124.6(5) . . ?
C1BA N4 Cu1 126.2(3) . . ?
C2AA N4 Cu1 115.7(3) . . ?
C2AA N4 C1BA 118.0(4) . . ?
C3BA C7 C9AA 117.8(5) . . ?
O2 C7 C3BA 118.1(5) . . ?
O2 C7 C9AA 124.1(5) . . ?
C9BA N3 Cu1 126.7(4) . . ?
C9BA N3 C3AA 117.5(5) . . ?
C3AA N3 Cu1 115.5(3) . . ?
N4 C1BA H1BA 118.9 . . ?
N4 C1BA C5BA 122.1(5) . . ?
C5BA C1BA H1BA 118.9 . . ?
C7 C3BA H3BA 119.0 . . ?
C6BA C3BA C7 122.0(5) . . ?
C6BA C3BA H3BA 119.0 . . ?
C6BA C4BA H4BA 119.8 . . ?
C8BA C4BA H4BA 119.8 . . ?
C8BA C4BA C6BA 120.4(5) . . ?
C1BA C5BA H5BA 120.0 . . ?
C1BA C5BA C1 120.0(5) . . ?
C1 C5BA H5BA 120.0 . . ?
C3BA C6BA C4BA 120.1(5) . . ?
C3BA C6BA H6BA 119.9 . . ?
C4BA C6BA H6BA 119.9 . . ?
C1AA C7BA H7BA 119.4 . . ?
C3AA C7BA H7BA 119.4 . . ?
C3AA C7BA C1AA 121.3(5) . . ?
C4BA C8BA C5AA 119.9(5) . . ?
C4BA C8BA C9AA 120.0(5) . . ?
C9AA C8BA C5AA 120.2(5) . . ?
N3 C9BA H9BA 118.5 . . ?
C3 C9BA N3 123.0(5) . . ?
C3 C9BA H9BA 118.5 . . ?
C7BA C1AA C3 115.9(5) . . ?
N1 C1AA C7BA 122.7(6) . . ?
N1 C1AA C3 121.4(6) . . ?
N4 C2AA C3AA 113.5(4) . . ?
N4 C2AA C8AA 122.7(5) . . ?
C8AA C2AA C3AA 123.8(5) . . ?
N3 C3AA C7BA 121.9(5) . . ?
N3 C3AA C2AA 113.0(5) . . ?
C7BA C3AA C2AA 125.1(5) . . ?
H2A N2 H2B 109.3 . . ?
C1 N2 H2A 109.3 . . ?
C1 N2 H2B 108.6 . . ?
O3 C5AA C8BA 120.5(5) . . ?
O3 C5AA C6AA 119.2(5) . . ?
C6AA C5AA C8BA 120.2(5) . . ?
C5AA C6AA C0BA 118.0(5) . . ?
C7AA C6AA C5AA 117.6(5) . . ?
C7AA C6AA C0BA 124.4(5) . . ?
C5 C7AA H7AA 118.3 . . ?
C6AA C7AA C5 123.5(5) . . ?
C6AA C7AA H7AA 118.3 . . ?
C2AA C8AA H8AA 120.4 . . ?
C2AA C8AA C1 119.2(5) . . ?
C1 C8AA H8AA 120.4 . . ?
C7 C9AA C5 122.3(4) . . ?
C8BA C9AA C5 118.0(5) . . ?
C8BA C9AA C7 119.7(5) . . ?
C6AA C0BA H0BA 109.5 . . ?
C6AA C0BA H0BB 109.5 . . ?
C6AA C0BA H0BC 109.5 . . ?
H0BA C0BA H0BB 109.5 . . ?
H0BA C0BA H0BC 109.5 . . ?
H0BB C0BA H0BC 109.5 . . ?
C1AA N1 H1A 120.0 . . ?
C1AA N1 H1B 120.0 . . ?
H1A N1 H1B 120.0 . . ?
C5BA C1 C8AA 117.9(5) . . ?
N2 C1 C5BA 121.6(5) . . ?
N2 C1 C8AA 120.5(5) . . ?
C9BA C3 C1AA 120.3(6) . . ?
C9BA C3 H3 119.9 . . ?
C1AA C3 H3 119.9 . . ?
C7 O2 Cu1 126.8(3) . . ?
C5 O1 Cu1 127.5(3) . . ?

loop_
_geom_bond_atom_site_label_1
_geom_bond_atom_site_label_2
_geom_bond_distance
_geom_bond_site_symmetry_2
_geom_bond_publ_flag
Cu1 N4 1.949(4) . ?
Cu1 N3 1.956(4) . ?
Cu1 O2 1.897(4) . ?
Cu1 O1 1.935(3) . ?
Cl2 O7 1.398(5) . ?
Cl2 O5 1.379(5) . ?
Cl2 O6 1.390(8) . ?
Cl2 O4 1.328(7) . ?
C5 C7AA 1.457(7) . ?
C5 C9AA 1.436(7) . ?
C5 O1 1.258(6) . ?
N4 C1BA 1.358(6) . ?
N4 C2AA 1.346(6) . ?
C7 C3BA 1.410(7) . ?
C7 C9AA 1.418(7) . ?
C7 O2 1.304(5) . ?
N3 C9BA 1.350(7) . ?
N3 C3AA 1.352(6) . ?
O3 C5AA 1.245(6) . ?
C1BA H1BA 0.9300 . ?
C1BA C5BA 1.362(7) . ?
C3BA H3BA 0.9300 . ?
C3BA C6BA 1.362(7) . ?
C4BA H4BA 0.9300 . ?
C4BA C6BA 1.396(7) . ?
C4BA C8BA 1.380(7) . ?
C5BA H5BA 0.9300 . ?
C5BA C1 1.387(7) . ?
C6BA H6BA 0.9300 . ?
C7BA H7BA 0.9300 . ?
C7BA C1AA 1.385(8) . ?
C7BA C3AA 1.355(7) . ?
C8BA C5AA 1.477(7) . ?
C8BA C9AA 1.417(7) . ?
C9BA H9BA 0.9300 . ?
C9BA C3 1.345(8) . ?
C1AA N1 1.342(7) . ?
C1AA C3 1.405(8) . ?
C2AA C3AA 1.492(7) . ?
C2AA C8AA 1.368(7) . ?
N2 H2A 0.8615 . ?
N2 H2B 0.8615 . ?
N2 C1 1.364(6) . ?
C5AA C6AA 1.466(8) . ?
C6AA C7AA 1.349(7) . ?
C6AA C0BA 1.489(7) . ?
C7AA H7AA 0.9300 . ?
C8AA H8AA 0.9300 . ?
C8AA C1 1.397(7) . ?
C0BA H0BA 0.9600 . ?
C0BA H0BB 0.9600 . ?
C0BA H0BC 0.9600 . ?
N1 H1A 0.8600 . ?
N1 H1B 0.8600 . ?
C3 H3 0.9300 . ?

loop_
_geom_torsion_atom_site_label_1
_geom_torsion_atom_site_label_2
_geom_torsion_atom_site_label_3
_geom_torsion_atom_site_label_4
_geom_torsion
_geom_torsion_site_symmetry_1
_geom_torsion_site_symmetry_2
_geom_torsion_site_symmetry_3
_geom_torsion_site_symmetry_4
_geom_torsion_publ_flag
Cu1 N4 C1BA C5BA 171.9(4) . . . . ?
Cu1 N4 C2AA C3AA 6.9(6) . . . . ?
Cu1 N4 C2AA C8AA -173.1(4) . . . . ?
Cu1 N3 C9BA C3 172.9(5) . . . . ?
Cu1 N3 C3AA C7BA -174.7(4) . . . . ?
Cu1 N3 C3AA C2AA 2.7(6) . . . . ?
N4 Cu1 O2 C7 156.6(4) . . . . ?
N4 C1BA C5BA C1 0.0(8) . . . . ?
N4 C2AA C3AA N3 -6.2(7) . . . . ?
N4 C2AA C3AA C7BA 171.0(5) . . . . ?
N4 C2AA C8AA C1 1.0(8) . . . . ?
C7 C3BA C6BA C4BA -0.7(9) . . . . ?
N3 C9BA C3 C1AA -0.6(10) . . . . ?
O3 C5AA C6AA C7AA 174.8(5) . . . . ?
O3 C5AA C6AA C0BA -5.1(8) . . . . ?
C1BA N4 C2AA C3AA -178.3(4) . . . . ?
C1BA N4 C2AA C8AA 1.7(8) . . . . ?
C1BA C5BA C1 N2 -177.0(5) . . . . ?
C1BA C5BA C1 C8AA 2.7(8) . . . . ?
C3BA C7 C9AA C5 179.6(5) . . . . ?
C3BA C7 C9AA C8BA 0.0(8) . . . . ?
C3BA C7 O2 Cu1 -164.4(4) . . . . ?
C4BA C8BA C5AA O3 4.3(8) . . . . ?
C4BA C8BA C5AA C6AA -177.4(5) . . . . ?
C4BA C8BA C9AA C5 -178.4(5) . . . . ?
C4BA C8BA C9AA C7 1.2(8) . . . . ?
C6BA C4BA C8BA C5AA 178.6(5) . . . . ?
C6BA C4BA C8BA C9AA -2.2(9) . . . . ?
C7BA C1AA C3 C9BA 3.8(9) . . . . ?
C8BA C4BA C6BA C3BA 1.9(9) . . . . ?
C8BA C5AA C6AA C7AA -3.5(8) . . . . ?
C8BA C5AA C6AA C0BA 176.6(5) . . . . ?
C9BA N3 C3AA C7BA 0.4(8) . . . . ?
C9BA N3 C3AA C2AA 177.8(5) . . . . ?
C1AA C7BA C3AA N3 3.0(9) . . . . ?
C1AA C7BA C3AA C2AA -174.0(5) . . . . ?
C2AA N4 C1BA C5BA -2.3(8) . . . . ?
C2AA C8AA C1 C5BA -3.2(8) . . . . ?
C2AA C8AA C1 N2 176.5(5) . . . . ?
C3AA N3 C9BA C3 -1.6(9) . . . . ?
C3AA C7BA C1AA N1 174.5(6) . . . . ?
C3AA C7BA C1AA C3 -4.9(9) . . . . ?
C3AA C2AA C8AA C1 -178.9(5) . . . . ?
C5AA C8BA C9AA C5 0.8(8) . . . . ?
C5AA C8BA C9AA C7 -179.6(5) . . . . ?
C5AA C6AA C7AA C5 -0.6(8) . . . . ?
C7AA C5 C9AA C7 175.6(5) . . . . ?
C7AA C5 C9AA C8BA -4.9(8) . . . . ?
C7AA C5 O1 Cu1 173.8(3) . . . . ?
C8AA C2AA C3AA N3 173.8(5) . . . . ?
C8AA C2AA C3AA C7BA -9.0(9) . . . . ?
C9AA C5 C7AA C6AA 5.0(8) . . . . ?
C9AA C5 O1 Cu1 -6.1(8) . . . . ?
C9AA C7 C3BA C6BA -0.3(8) . . . . ?
C9AA C7 O2 Cu1 15.7(7) . . . . ?
C9AA C8BA C5AA O3 -174.9(5) . . . . ?
C9AA C8BA C5AA C6AA 3.4(8) . . . . ?
C0BA C6AA C7AA C5 179.3(5) . . . . ?
N1 C1AA C3 C9BA -175.7(6) . . . . ?
O2 C7 C3BA C6BA 179.8(5) . . . . ?
O2 C7 C9AA C5 -0.5(8) . . . . ?
O2 C7 C9AA C8BA 179.9(5) . . . . ?
O1 Cu1 O2 C7 -19.4(4) . . . . ?
O1 C5 C7AA C6AA -175.0(5) . . . . ?
O1 C5 C9AA C7 -4.5(8) . . . . ?
O1 C5 C9AA C8BA 175.1(5) . . . . ?
